data_2243144
loop_
_publ_author_name
'Tacke, Matthias'
'Marh\"ofer, Daniel'
'Althani, Hessah'
'M\"uller-Bunz, Helge'

_publ_section_title
;
 Unexpected reactions of NHC*---Cu^I^ and ---Ag^I^ bromides with potassium
 thio- or selenocyanate
;
_journal_coeditor_code WM5519
_journal_issue 11
_journal_name_full 'Acta Crystallographica Section E'
_journal_page_first 1657
_journal_page_last 1663
_journal_paper_doi 10.1107/S2056989019013719
_journal_volume 75
_journal_year 2019
_chemical_formula_iupac '[Ag (C29 H24 N2)2] [Ag (N C S)3], 2C4 H10 O'
_chemical_formula_moiety '2(C58 H48 Ag N4 +), C3 Ag N3 S3 2-, 2(C4 H10 O)'
_chemical_formula_sum 'C127 H116 Ag3 N11 O2 S3'
_chemical_formula_weight 2248.09
_chemical_name_systematic
;
Bis[bis(1,3-dibenzyl-4,5-diphenylimidazol-2-ylidene)silver(I)]
tris(thiocyanato)argentate(I) diethyl ether disolvate
;
_space_group_crystal_system triclinic
_space_group_IT_number 2
_space_group_name_Hall '-P 1'
_space_group_name_H-M_alt 'P -1'
_symmetry_space_group_name_Hall '-P 1'
_symmetry_space_group_name_H-M 'P -1'
_atom_sites_solution_hydrogens geom
_atom_sites_solution_primary heavy
_atom_sites_solution_secondary other
_audit_creation_method SHELXL-2014
_cell_angle_alpha 102.7710(4)
_cell_angle_beta 100.8268(4)
_cell_angle_gamma 99.5778(4)
_cell_formula_units_Z 2
_cell_length_a 14.86462(8)
_cell_length_b 19.37140(10)
_cell_length_c 19.85451(9)
_cell_measurement_reflns_used 59132
_cell_measurement_temperature 100(2)
_cell_measurement_theta_max 76.6550
_cell_measurement_theta_min 3.7400
_cell_volume 5345.84(5)
_computing_cell_refinement
;
CrysAlis PRO (Rigaku OD, 2015)
;
_computing_data_collection
;
CrysAlis PRO (Rigaku OD, 2015)
;
_computing_data_reduction
;
CrysAlis PRO (Rigaku OD, 2015)
;
_computing_molecular_graphics
;
DIAMOND (Brandenburg, 1999)
;
_computing_publication_material
;
publCIF (Westrip, 2010)
;
_computing_structure_refinement
;
SHELXL2014 (Sheldrick, 2015b)
;
_computing_structure_solution
;
SHELXT (Sheldrick, 2015a)
;
_diffrn_ambient_temperature 100(2)
_diffrn_detector_area_resol_mean 10.3196
_diffrn_measured_fraction_theta_full 1.000
_diffrn_measured_fraction_theta_max 0.991
_diffrn_measurement_device_type 'Rigaku SuperNova, Dual, Cu at zero, Atlas'
_diffrn_measurement_method '\w scans'
_diffrn_radiation_type CuK\a
_diffrn_radiation_wavelength 1.54184
_diffrn_reflns_av_R_equivalents 0.0452
_diffrn_reflns_av_unetI/netI 0.0249
_diffrn_reflns_limit_h_max 17
_diffrn_reflns_limit_h_min -18
_diffrn_reflns_limit_k_max 24
_diffrn_reflns_limit_k_min -24
_diffrn_reflns_limit_l_max 25
_diffrn_reflns_limit_l_min -24
_diffrn_reflns_number 140384
_diffrn_reflns_theta_full 67.684
_diffrn_reflns_theta_max 76.910
_diffrn_reflns_theta_min 3.424
_diffrn_source 'micro-focus sealed X-ray tube'
_exptl_absorpt_coefficient_mu 5.369
_exptl_absorpt_correction_T_max 0.848
_exptl_absorpt_correction_T_min 0.437
_exptl_absorpt_correction_type gaussian
_exptl_absorpt_process_details
;
(CrysAlis PRO; Rigaku OD, 2015)
;
_exptl_crystal_colour colourless
_exptl_crystal_density_diffrn 1.397
_exptl_crystal_description needle
_exptl_crystal_F_000 2320
_exptl_crystal_size_max 0.321
_exptl_crystal_size_mid 0.063
_exptl_crystal_size_min 0.039
_refine_diff_density_max 0.983
_refine_diff_density_min -1.133
_refine_ls_extinction_method none
_refine_ls_goodness_of_fit_ref 1.027
_refine_ls_hydrogen_treatment constr
_refine_ls_matrix_type full
_refine_ls_number_parameters 1309
_refine_ls_number_reflns 22376
_refine_ls_number_restraints 0
_refine_ls_restrained_S_all 1.027
_refine_ls_R_factor_all 0.0368
_refine_ls_R_factor_gt 0.0298
_refine_ls_shift/su_max 0.003
_refine_ls_shift/su_mean 0.000
_refine_ls_structure_factor_coef Fsqd
_refine_ls_weighting_details 'w=1/[\s^2^(Fo^2^)+(0.0438P)^2^+3.1890P] where P=(Fo^2^+2Fc^2^)/3'
_refine_ls_weighting_scheme calc
_refine_ls_wR_factor_gt 0.0759
_refine_ls_wR_factor_ref 0.0803
_reflns_number_gt 19576
_reflns_number_total 22376
_reflns_threshold_expression 'I > 2\s(I)'
_cod_data_source_file wm5519sup1.cif
_cod_data_source_block 1
_cod_database_code 2243144
_shelx_space_group_comment
;
The symmetry employed for this shelxl refinement is uniquely defined
by the following loop, which should always be used as a source of
symmetry information in preference to the above space-group names.
They are only intended as comments.
;
_shelxl_version_number 2.014

loop_
_space_group_symop_operation_xyz
'x, y, z'
'-x, -y, -z'

loop_
_atom_site_type_symbol
_atom_site_label
_atom_site_fract_x
_atom_site_fract_y
_atom_site_fract_z
_atom_site_U_iso_or_equiv
_atom_site_adp_type
_atom_site_calc_flag
_atom_site_occupancy
_atom_site_disorder_assembly
_atom_site_disorder_group
Ag Ag1 0.98105(2) 0.78382(2) -0.03379(2) 0.02968(4) Uani d 1 . .
C C1 1.21022(18) 0.70910(14) -0.00838(13) 0.0331(5) Uani d 1 . .
H H1 1.2339 0.7517 0.0297 0.040 Uiso calc 1 . .
C C2 1.2083(2) 0.64179(15) 0.00485(16) 0.0424(6) Uani d 1 . .
H H2 1.2296 0.6383 0.0519 0.051 Uiso calc 1 . .
C C3 1.1753(2) 0.57962(15) -0.05035(18) 0.0507(7) Uani d 1 . .
H H3 1.1755 0.5334 -0.0415 0.061 Uiso calc 1 . .
C C4 1.1422(2) 0.58496(15) -0.11839(18) 0.0519(7) Uani d 1 . .
H H4 1.1180 0.5423 -0.1562 0.062 Uiso calc 1 . .
C C5 1.14406(19) 0.65222(14) -0.13158(13) 0.0364(5) Uani d 1 . .
H H5 1.1221 0.6555 -0.1787 0.044 Uiso calc 1 . .
C C6 1.17778(15) 0.71508(12) -0.07678(11) 0.0252(4) Uani d 1 . .
C C7 1.17739(17) 0.78740(12) -0.09409(11) 0.0266(4) Uani d 1 . .
H H7A 1.2299 0.7994 -0.1166 0.032 Uiso calc 1 . .
H H7B 1.1181 0.7839 -0.1284 0.032 Uiso calc 1 . .
N N1 1.18670(13) 0.84520(10) -0.03008(9) 0.0227(3) Uani d 1 . .
C C8 1.11579(15) 0.85001(12) 0.00299(11) 0.0249(4) Uani d 1 . .
C C9 1.27183(15) 0.88709(11) 0.01320(11) 0.0222(4) Uani d 1 . .
C C10 1.36079(17) 0.89170(12) -0.01006(13) 0.0295(5) Uani d 1 . .
C C11 1.3764(2) 0.92388(17) -0.06298(14) 0.0426(6) Uani d 1 . .
H H11 1.3296 0.9450 -0.0850 0.051 Uiso calc 1 . .
C C12 1.4622(2) 0.9258(2) -0.08513(16) 0.0554(9) Uani d 1 . .
H H12 1.4715 0.9461 -0.1234 0.066 Uiso calc 1 . .
C C13 1.5306(3) 0.8988(2) -0.0515(2) 0.0630(9) Uani d 1 . .
H H13 1.5880 0.9003 -0.0662 0.076 Uiso calc 1 . .
C C14 1.5177(3) 0.8688(2) 0.0043(3) 0.0773(13) Uani d 1 . .
H H14 1.5669 0.8513 0.0285 0.093 Uiso calc 1 . .
C C15 1.4337(2) 0.8643(2) 0.0246(2) 0.0573(9) Uani d 1 . .
H H15 1.4246 0.8427 0.0620 0.069 Uiso calc 1 . .
C C16 1.25234(14) 0.92016(11) 0.07505(11) 0.0226(4) Uani d 1 . .
C C17 1.31529(15) 0.96909(12) 0.14136(11) 0.0256(4) Uani d 1 . .
C C18 1.31124(18) 1.04121(14) 0.16332(13) 0.0344(5) Uani d 1 . .
H H18 1.2679 1.0604 0.1351 0.041 Uiso calc 1 . .
C C19 1.3699(2) 1.08602(16) 0.22635(14) 0.0423(6) Uani d 1 . .
H H19 1.3666 1.1355 0.2406 0.051 Uiso calc 1 . .
C C20 1.4316(2) 1.05965(17) 0.26750(14) 0.0467(7) Uani d 1 . .
H H20 1.4726 1.0908 0.3098 0.056 Uiso calc 1 . .
C C21 1.4348(3) 0.9874(2) 0.24781(18) 0.0632(10) Uani d 1 . .
H H21 1.4764 0.9684 0.2776 0.076 Uiso calc 1 . .
C C22 1.3773(2) 0.94223(17) 0.18435(17) 0.0533(8) Uani d 1 . .
H H22 1.3808 0.8927 0.1706 0.064 Uiso calc 1 . .
N N2 1.15577(13) 0.89728(10) 0.06686(9) 0.0247(4) Uani d 1 . .
C C23 1.10662(16) 0.91377(14) 0.12398(12) 0.0326(5) Uani d 1 . .
H H23A 1.0382 0.8958 0.1046 0.039 Uiso calc 1 . .
H H23B 1.1189 0.9669 0.1437 0.039 Uiso calc 1 . .
C C24 1.13906(18) 0.87875(14) 0.18219(13) 0.0343(5) Uani d 1 . .
C C25 1.1708(2) 0.92001(16) 0.25172(14) 0.0421(6) Uani d 1 . .
H H25 1.1703 0.9702 0.2630 0.051 Uiso calc 1 . .
C C26 1.2033(3) 0.88852(19) 0.30501(15) 0.0544(8) Uani d 1 . .
H H26 1.2244 0.9171 0.3528 0.065 Uiso calc 1 . .
C C27 1.2051(3) 0.8163(2) 0.28929(18) 0.0653(10) Uani d 1 . .
H H27 1.2287 0.7951 0.3259 0.078 Uiso calc 1 . .
C C28 1.1725(3) 0.77426(18) 0.21979(18) 0.0627(10) Uani d 1 . .
H H28 1.1735 0.7241 0.2087 0.075 Uiso calc 1 . .
C C29 1.1384(2) 0.80514(15) 0.16650(15) 0.0467(7) Uani d 1 . .
H H29 1.1146 0.7760 0.1191 0.056 Uiso calc 1 . .
C C30 0.7594(2) 0.86196(16) 0.02635(14) 0.0430(6) Uani d 1 . .
H H30 0.7151 0.8203 0.0260 0.052 Uiso calc 1 . .
C C31 0.7872(3) 0.9201(2) 0.08573(18) 0.0684(11) Uani d 1 . .
H H31 0.7614 0.9181 0.1257 0.082 Uiso calc 1 . .
C C32 0.8500(4) 0.9794(2) 0.0880(2) 0.0846(17) Uani d 1 . .
H H32 0.8678 1.0193 0.1290 0.102 Uiso calc 1 . .
C C33 0.8881(3) 0.98228(17) 0.0312(3) 0.0818(16) Uani d 1 . .
H H33 0.9329 1.0242 0.0331 0.098 Uiso calc 1 . .
C C34 0.8622(2) 0.92402(15) -0.03031(18) 0.0521(8) Uani d 1 . .
H H34 0.8898 0.9259 -0.0695 0.063 Uiso calc 1 . .
C C35 0.79556(17) 0.86395(12) -0.03230(12) 0.0312(5) Uani d 1 . .
C C36 0.76054(18) 0.80201(12) -0.09808(11) 0.0297(5) Uani d 1 . .
H H36A 0.6947 0.8014 -0.1199 0.036 Uiso calc 1 . .
H H36B 0.7986 0.8093 -0.1328 0.036 Uiso calc 1 . .
N N3 0.76572(13) 0.73222(10) -0.08206(9) 0.0238(4) Uani d 1 . .
C C37 0.84843(15) 0.71588(12) -0.05818(11) 0.0252(4) Uani d 1 . .
C C38 0.68993(15) 0.67697(11) -0.08559(10) 0.0220(4) Uani d 1 . .
C C39 0.59068(15) 0.67846(11) -0.11029(11) 0.0233(4) Uani d 1 . .
C C40 0.55652(17) 0.68480(13) -0.17863(11) 0.0288(5) Uani d 1 . .
H H40 0.5977 0.6885 -0.2095 0.035 Uiso calc 1 . .
C C41 0.46292(18) 0.68568(15) -0.20165(13) 0.0358(5) Uani d 1 . .
H H41 0.4404 0.6901 -0.2482 0.043 Uiso calc 1 . .
C C42 0.40217(18) 0.68017(16) -0.15754(15) 0.0404(6) Uani d 1 . .
H H42 0.3382 0.6813 -0.1734 0.049 Uiso calc 1 . .
C C43 0.4349(2) 0.67302(18) -0.08997(15) 0.0450(7) Uani d 1 . .
H H43 0.3931 0.6687 -0.0596 0.054 Uiso calc 1 . .
C C44 0.52835(18) 0.67213(15) -0.06656(13) 0.0344(5) Uani d 1 . .
H H44 0.5502 0.6672 -0.0201 0.041 Uiso calc 1 . .
C C45 0.72822(15) 0.62438(12) -0.06349(11) 0.0231(4) Uani d 1 . .
C C46 0.68002(15) 0.55211(12) -0.06161(11) 0.0250(4) Uani d 1 . .
C C47A 0.6756(10) 0.4947(3) -0.1191(3) 0.0382(19) Uani d 0.55(2) A 1
H H47A 0.7054 0.5019 -0.1561 0.046 Uiso calc 0.55(2) A 1
C C48A 0.6263(11) 0.4262(4) -0.1213(4) 0.047(2) Uani d 0.55(2) A 1
H H48A 0.6223 0.3858 -0.1598 0.057 Uiso calc 0.55(2) A 1
C C47B 0.6300(10) 0.4998(4) -0.1238(4) 0.030(2) Uani d 0.45(2) A 2
H H47B 0.6306 0.5101 -0.1683 0.036 Uiso calc 0.45(2) A 2
C C48B 0.5799(10) 0.4335(4) -0.1225(4) 0.035(2) Uani d 0.45(2) A 2
H H48B 0.5449 0.3999 -0.1657 0.042 Uiso calc 0.45(2) A 2
C C49 0.5803(2) 0.41677(14) -0.06271(16) 0.0413(6) Uani d 1 . .
H H49A 0.5496 0.3695 -0.0633 0.050 Uiso calc 0.45(2) A 2
H H49 0.5445 0.3710 -0.0637 0.050 Uiso calc 0.55(2) A 1
C C50A 0.5907(9) 0.4743(5) -0.0091(7) 0.046(2) Uani d 0.55(2) A 1
H H50A 0.5638 0.4690 0.0297 0.056 Uiso calc 0.55(2) A 1
C C51A 0.6397(9) 0.5417(5) -0.0082(6) 0.0385(19) Uani d 0.55(2) A 1
H H51A 0.6451 0.5817 0.0310 0.046 Uiso calc 0.55(2) A 1
C C50B 0.6251(10) 0.4670(7) 0.0033(6) 0.039(2) Uani d 0.45(2) A 2
H H50B 0.6214 0.4548 0.0467 0.046 Uiso calc 0.45(2) A 2
C C51B 0.6748(9) 0.5350(6) 0.0034(5) 0.032(2) Uani d 0.45(2) A 2
H H51B 0.7052 0.5696 0.0472 0.038 Uiso calc 0.45(2) A 2
N N4 0.82539(13) 0.64955(10) -0.04759(9) 0.0253(4) Uani d 1 . .
C C52 0.89538(16) 0.60961(13) -0.02429(12) 0.0309(5) Uani d 1 . .
H H52A 0.9519 0.6241 -0.0418 0.037 Uiso calc 1 . .
H H52B 0.8699 0.5572 -0.0464 0.037 Uiso calc 1 . .
C C53 0.92407(16) 0.62147(12) 0.05521(12) 0.0275(4) Uani d 1 . .
C C54 0.9906(2) 0.58529(14) 0.08136(15) 0.0407(6) Uani d 1 . .
H H54 1.0179 0.5561 0.0493 0.049 Uiso calc 1 . .
C C55 1.0175(2) 0.59117(17) 0.15341(17) 0.0513(8) Uani d 1 . .
H H55 1.0625 0.5658 0.1706 0.062 Uiso calc 1 . .
C C56 0.9789(2) 0.6341(2) 0.20018(17) 0.0566(9) Uani d 1 . .
H H56 0.9965 0.6376 0.2496 0.068 Uiso calc 1 . .
C C57 0.9145(2) 0.6719(2) 0.17531(16) 0.0555(8) Uani d 1 . .
H H57 0.8892 0.7025 0.2077 0.067 Uiso calc 1 . .
C C58 0.88663(18) 0.66519(17) 0.10261(13) 0.0387(6) Uani d 1 . .
H H58 0.8418 0.6907 0.0856 0.046 Uiso calc 1 . .
Ag Ag2 0.75371(2) 0.69309(2) 0.54662(2) 0.01911(4) Uani d 1 . .
C C59 0.76475(15) 0.50709(11) 0.46307(11) 0.0225(4) Uani d 1 . .
H H59 0.8247 0.5304 0.4598 0.027 Uiso calc 1 . .
C C60 0.69686(16) 0.46941(12) 0.40157(11) 0.0260(4) Uani d 1 . .
H H60 0.7108 0.4670 0.3564 0.031 Uiso calc 1 . .
C C61 0.60914(16) 0.43546(12) 0.40584(12) 0.0263(4) Uani d 1 . .
H H61 0.5633 0.4095 0.3638 0.032 Uiso calc 1 . .
C C62 0.58851(16) 0.43949(12) 0.47170(12) 0.0274(4) Uani d 1 . .
H H62 0.5282 0.4166 0.4747 0.033 Uiso calc 1 . .
C C63 0.65595(15) 0.47693(12) 0.53319(11) 0.0249(4) Uani d 1 . .
H H63 0.6416 0.4796 0.5782 0.030 Uiso calc 1 . .
C C64 0.74483(14) 0.51063(10) 0.52924(11) 0.0198(4) Uani d 1 . .
C C65 0.81645(14) 0.54679(11) 0.59853(10) 0.0199(4) Uani d 1 . .
H H65A 0.7839 0.5696 0.6337 0.024 Uiso calc 1 . .
H H65B 0.8430 0.5090 0.6165 0.024 Uiso calc 1 . .
N N5 0.89381(11) 0.60198(9) 0.59393(8) 0.0176(3) Uani d 1 . .
C C66 0.88138(14) 0.66826(11) 0.58793(10) 0.0183(4) Uani d 1 . .
C C67 0.98878(14) 0.60157(11) 0.61353(10) 0.0180(4) Uani d 1 . .
C C68 1.02285(14) 0.53624(11) 0.62232(10) 0.0190(4) Uani d 1 . .
C C69 0.98347(14) 0.46886(11) 0.57308(11) 0.0218(4) Uani d 1 . .
H H69 0.9343 0.4652 0.5334 0.026 Uiso calc 1 . .
C C70 1.01597(16) 0.40742(11) 0.58206(12) 0.0255(4) Uani d 1 . .
H H70 0.9884 0.3619 0.5488 0.031 Uiso calc 1 . .
C C71 1.08858(17) 0.41245(12) 0.63940(13) 0.0286(5) Uani d 1 . .
H H71 1.1109 0.3705 0.6453 0.034 Uiso calc 1 . .
C C72 1.12857(17) 0.47899(13) 0.68824(12) 0.0288(5) Uani d 1 . .
H H72 1.1782 0.4825 0.7276 0.035 Uiso calc 1 . .
C C73 1.09603(15) 0.54048(12) 0.67962(11) 0.0239(4) Uani d 1 . .
H H73 1.1239 0.5859 0.7131 0.029 Uiso calc 1 . .
C C74 1.03660(14) 0.66983(10) 0.62029(10) 0.0176(4) Uani d 1 . .
C C75 1.13793(14) 0.70362(10) 0.64412(10) 0.0190(4) Uani d 1 . .
C C76 1.20124(15) 0.68387(11) 0.60387(11) 0.0229(4) Uani d 1 . .
H H76 1.1799 0.6467 0.5607 0.027 Uiso calc 1 . .
C C77 1.29550(15) 0.71837(12) 0.62661(12) 0.0262(4) Uani d 1 . .
H H77 1.3383 0.7049 0.5988 0.031 Uiso calc 1 . .
C C78 1.32722(15) 0.77236(12) 0.68963(13) 0.0278(4) Uani d 1 . .
H H78 1.3915 0.7963 0.7047 0.033 Uiso calc 1 . .
C C79 1.26479(16) 0.79140(12) 0.73066(11) 0.0265(4) Uani d 1 . .
H H79 1.2868 0.8279 0.7743 0.032 Uiso calc 1 . .
C C80 1.17026(15) 0.75747(11) 0.70843(11) 0.0231(4) Uani d 1 . .
H H80 1.1278 0.7707 0.7367 0.028 Uiso calc 1 . .
N N6 0.96896(11) 0.70968(9) 0.60418(8) 0.0174(3) Uani d 1 . .
C C81 0.98813(14) 0.78589(10) 0.60104(10) 0.0203(4) Uani d 1 . .
H H81A 1.0433 0.8135 0.6395 0.024 Uiso calc 1 . .
H H81B 0.9337 0.8070 0.6093 0.024 Uiso calc 1 . .
C C82 1.00677(15) 0.79387(10) 0.53060(11) 0.0208(4) Uani d 1 . .
C C83 1.09775(16) 0.80758(12) 0.52096(12) 0.0266(4) Uani d 1 . .
H H83 1.1495 0.8135 0.5595 0.032 Uiso calc 1 . .
C C84 1.11334(18) 0.81269(13) 0.45497(14) 0.0337(5) Uani d 1 . .
H H84 1.1756 0.8219 0.4487 0.040 Uiso calc 1 . .
C C85 1.0382(2) 0.80441(14) 0.39856(13) 0.0379(6) Uani d 1 . .
H H85 1.0488 0.8070 0.3534 0.045 Uiso calc 1 . .
C C86 0.9477(2) 0.79239(15) 0.40830(13) 0.0377(6) Uani d 1 . .
H H86 0.8961 0.7876 0.3699 0.045 Uiso calc 1 . .
C C87 0.93200(17) 0.78729(13) 0.47376(12) 0.0293(5) Uani d 1 . .
H H87 0.8696 0.7792 0.4800 0.035 Uiso calc 1 . .
C C88 0.66481(17) 0.64638(13) 0.33252(12) 0.0301(5) Uani d 1 . .
H H88 0.6923 0.6888 0.3701 0.036 Uiso calc 1 . .
C C89 0.6978(2) 0.63552(17) 0.27051(13) 0.0405(6) Uani d 1 . .
H H89 0.7481 0.6703 0.2662 0.049 Uiso calc 1 . .
C C90 0.6575(2) 0.57434(18) 0.21551(14) 0.0491(7) Uani d 1 . .
H H90 0.6797 0.5672 0.1732 0.059 Uiso calc 1 . .
C C91 0.5850(3) 0.52357(17) 0.22198(14) 0.0540(8) Uani d 1 . .
H H91 0.5574 0.4813 0.1842 0.065 Uiso calc 1 . .
C C92 0.5522(2) 0.53423(14) 0.28367(13) 0.0412(6) Uani d 1 . .
H H92 0.5020 0.4993 0.2878 0.049 Uiso calc 1 . .
C C93 0.59255(16) 0.59583(12) 0.33951(11) 0.0246(4) Uani d 1 . .
C C94 0.55979(15) 0.60271(11) 0.40821(11) 0.0214(4) Uani d 1 . .
H H94A 0.4955 0.5727 0.3977 0.026 Uiso calc 1 . .
H H94B 0.6012 0.5830 0.4408 0.026 Uiso calc 1 . .
N N7 0.55944(12) 0.67719(9) 0.44431(8) 0.0182(3) Uani d 1 . .
C C95 0.63428(14) 0.72101(11) 0.49374(10) 0.0186(4) Uani d 1 . .
C C96 0.48627(14) 0.71328(11) 0.43243(10) 0.0202(4) Uani d 1 . .
C C97 0.38961(14) 0.67823(11) 0.39126(11) 0.0230(4) Uani d 1 . .
C C98 0.36889(17) 0.63429(14) 0.32221(12) 0.0321(5) Uani d 1 . .
H H98 0.4179 0.6280 0.2984 0.039 Uiso calc 1 . .
C C99 0.27620(19) 0.59946(15) 0.28787(14) 0.0408(6) Uani d 1 . .
H H99 0.2625 0.5686 0.2412 0.049 Uiso calc 1 . .
C C100 0.20452(17) 0.60977(14) 0.32153(15) 0.0395(6) Uani d 1 . .
H H100 0.1417 0.5856 0.2981 0.047 Uiso calc 1 . .
C C101 0.22370(16) 0.65493(13) 0.38890(15) 0.0357(5) Uani d 1 . .
H H101 0.1740 0.6632 0.4114 0.043 Uiso calc 1 . .
C C102 0.31620(16) 0.68858(12) 0.42410(13) 0.0292(5) Uani d 1 . .
H H102 0.3293 0.7189 0.4710 0.035 Uiso calc 1 . .
C C103 0.51846(14) 0.78202(11) 0.47479(10) 0.0198(4) Uani d 1 . .
C C104 0.46956(14) 0.84285(11) 0.48426(11) 0.0230(4) Uani d 1 . .
C C105 0.43043(16) 0.85935(12) 0.54279(12) 0.0276(4) Uani d 1 . .
H H105 0.4387 0.8338 0.5784 0.033 Uiso calc 1 . .
C C106 0.37929(18) 0.91328(14) 0.54867(14) 0.0365(5) Uani d 1 . .
H H106 0.3520 0.9244 0.5883 0.044 Uiso calc 1 . .
C C107 0.3679(2) 0.95088(15) 0.49722(17) 0.0437(6) Uani d 1 . .
H H107 0.3328 0.9877 0.5015 0.052 Uiso calc 1 . .
C C108 0.4073(2) 0.93514(17) 0.43954(18) 0.0477(7) Uani d 1 . .
H H108 0.3997 0.9614 0.4044 0.057 Uiso calc 1 . .
C C109 0.45788(19) 0.88118(14) 0.43285(14) 0.0360(5) Uani d 1 . .
H H109 0.4847 0.8703 0.3930 0.043 Uiso calc 1 . .
N N8 0.60883(12) 0.78514(9) 0.51169(8) 0.0188(3) Uani d 1 . .
C C110 0.67195(14) 0.84941(11) 0.56130(10) 0.0212(4) Uani d 1 . .
H H11A 0.7090 0.8347 0.6005 0.025 Uiso calc 1 . .
H H11B 0.6342 0.8823 0.5821 0.025 Uiso calc 1 . .
C C111 0.73840(14) 0.89022(11) 0.52734(11) 0.0214(4) Uani d 1 . .
C C112 0.81556(17) 0.94234(12) 0.57147(12) 0.0294(5) Uani d 1 . .
H H112 0.8272 0.9490 0.6214 0.035 Uiso calc 1 . .
C C113 0.87523(19) 0.98436(14) 0.54315(15) 0.0394(6) Uani d 1 . .
H H113 0.9270 1.0201 0.5738 0.047 Uiso calc 1 . .
C C114 0.85991(19) 0.97460(14) 0.47042(16) 0.0394(6) Uani d 1 . .
H H114 0.9006 1.0039 0.4511 0.047 Uiso calc 1 . .
C C115 0.78475(18) 0.92178(14) 0.42575(13) 0.0333(5) Uani d 1 . .
H H115 0.7748 0.9142 0.3757 0.040 Uiso calc 1 . .
C C116 0.72393(16) 0.87995(12) 0.45408(12) 0.0258(4) Uani d 1 . .
H H116 0.6723 0.8442 0.4233 0.031 Uiso calc 1 . .
Ag Ag3 0.79941(2) 0.72828(2) 0.71384(2) 0.02795(4) Uani d 1 . .
S S1 0.64189(4) 0.65134(3) 0.65701(3) 0.02631(10) Uani d 1 . .
C C117 0.57874(15) 0.71425(12) 0.64988(11) 0.0240(4) Uani d 1 . .
N N9 0.53253(14) 0.75603(11) 0.64467(11) 0.0297(4) Uani d 1 . .
S S2 0.84839(4) 0.86528(3) 0.74115(3) 0.03126(12) Uani d 1 . .
C C118 0.96150(18) 0.86638(12) 0.77086(12) 0.0295(5) Uani d 1 . .
N N10 1.04011(16) 0.86674(12) 0.79091(13) 0.0412(5) Uani d 1 . .
S S3 0.93489(4) 0.69294(3) 0.78243(3) 0.02904(11) Uani d 1 . .
C C119 0.89197(18) 0.61118(13) 0.79230(12) 0.0322(5) Uani d 1 . .
N N11 0.8653(2) 0.55532(13) 0.80169(13) 0.0496(6) Uani d 1 . .
C C120 0.9168(4) 0.8774(4) 0.2474(3) 0.136(3) Uani d 1 . .
H H12A 0.8818 0.8463 0.2708 0.204 Uiso calc 1 . .
H H12B 0.9833 0.8758 0.2591 0.204 Uiso calc 1 . .
H H12C 0.8922 0.8603 0.1958 0.204 Uiso calc 1 . .
C C121 0.9060(3) 0.9548(4) 0.2729(2) 0.099(2) Uani d 1 . .
H H12D 0.9371 0.9747 0.3239 0.119 Uiso calc 1 . .
H H12E 0.9350 0.9858 0.2458 0.119 Uiso calc 1 . .
O O1 0.81017(17) 0.95296(14) 0.26223(11) 0.0551(5) Uani d 1 . .
C C122 0.7881(4) 1.0237(2) 0.2809(2) 0.0799(14) Uani d 1 . .
H H12F 0.8157 1.0552 0.2536 0.096 Uiso calc 1 . .
H H12G 0.8141 1.0469 0.3322 0.096 Uiso calc 1 . .
C C123 0.6848(4) 1.0135(2) 0.2638(3) 0.0803(14) Uani d 1 . .
H H12H 0.6600 0.9920 0.2127 0.120 Uiso calc 1 . .
H H12I 0.6678 1.0606 0.2773 0.120 Uiso calc 1 . .
H H12J 0.6581 0.9812 0.2901 0.120 Uiso calc 1 . .

loop_
_atom_site_aniso_label
_atom_site_aniso_U_11
_atom_site_aniso_U_22
_atom_site_aniso_U_33
_atom_site_aniso_U_12
_atom_site_aniso_U_13
_atom_site_aniso_U_23
Ag1 0.02005(8) 0.03206(9) 0.02983(8) -0.00063(6) 0.00112(6) 0.00219(6)
C1 0.0323(12) 0.0319(12) 0.0317(11) 0.0030(10) 0.0026(9) 0.0088(9)
C2 0.0401(15) 0.0414(14) 0.0482(15) 0.0082(12) 0.0044(12) 0.0220(12)
C3 0.0563(19) 0.0295(13) 0.069(2) 0.0084(12) 0.0133(15) 0.0201(13)
C4 0.062(2) 0.0268(13) 0.0566(17) 0.0042(13) 0.0075(15) 0.0003(12)
C5 0.0387(14) 0.0317(12) 0.0320(12) 0.0053(10) 0.0048(10) -0.0007(10)
C6 0.0200(10) 0.0262(10) 0.0272(10) 0.0038(8) 0.0049(8) 0.0039(8)
C7 0.0324(12) 0.0255(10) 0.0180(9) 0.0041(9) 0.0037(8) 0.0015(8)
N1 0.0224(9) 0.0235(8) 0.0191(8) 0.0029(7) 0.0026(7) 0.0029(6)
C8 0.0208(10) 0.0271(10) 0.0235(10) 0.0031(8) 0.0027(8) 0.0033(8)
C9 0.0197(10) 0.0222(9) 0.0224(9) 0.0023(8) 0.0028(8) 0.0047(7)
C10 0.0263(11) 0.0249(10) 0.0349(11) 0.0015(9) 0.0135(9) 0.0006(9)
C11 0.0337(14) 0.0584(17) 0.0352(13) 0.0010(12) 0.0091(10) 0.0169(12)
C12 0.0501(18) 0.068(2) 0.0377(14) -0.0167(16) 0.0157(13) 0.0104(14)
C13 0.0454(18) 0.060(2) 0.093(3) 0.0130(16) 0.0425(19) 0.0166(19)
C14 0.046(2) 0.085(3) 0.135(4) 0.0338(19) 0.046(2) 0.063(3)
C15 0.0392(16) 0.065(2) 0.089(2) 0.0229(15) 0.0283(16) 0.0452(19)
C16 0.0175(10) 0.0250(10) 0.0227(9) 0.0016(8) 0.0046(8) 0.0036(8)
C17 0.0201(10) 0.0302(11) 0.0216(9) -0.0008(8) 0.0038(8) 0.0022(8)
C18 0.0320(12) 0.0346(12) 0.0287(11) 0.0054(10) 0.0024(9) -0.0027(9)
C19 0.0379(14) 0.0408(14) 0.0337(13) -0.0011(11) 0.0046(11) -0.0093(11)
C20 0.0368(14) 0.0554(17) 0.0295(12) -0.0097(13) -0.0041(10) -0.0020(11)
C21 0.055(2) 0.061(2) 0.0525(18) 0.0052(16) -0.0274(15) 0.0109(15)
C22 0.0471(17) 0.0408(15) 0.0533(17) 0.0046(13) -0.0198(14) 0.0044(13)
N2 0.0189(9) 0.0286(9) 0.0231(8) 0.0021(7) 0.0052(7) 0.0019(7)
C23 0.0227(11) 0.0401(13) 0.0298(11) 0.0012(9) 0.0117(9) -0.0021(9)
C24 0.0317(12) 0.0361(13) 0.0306(11) -0.0052(10) 0.0163(10) 0.0013(9)
C25 0.0488(16) 0.0429(14) 0.0308(12) 0.0014(12) 0.0169(11) 0.0015(11)
C26 0.073(2) 0.0573(19) 0.0298(13) 0.0016(16) 0.0200(14) 0.0077(12)
C27 0.102(3) 0.060(2) 0.0434(16) 0.007(2) 0.0323(18) 0.0267(15)
C28 0.102(3) 0.0379(16) 0.0513(17) -0.0022(17) 0.0335(19) 0.0163(13)
C29 0.0625(19) 0.0358(14) 0.0361(13) -0.0103(13) 0.0218(13) 0.0046(11)
C30 0.0438(15) 0.0458(15) 0.0346(13) 0.0136(12) 0.0040(11) 0.0024(11)
C31 0.082(3) 0.070(2) 0.0405(16) 0.041(2) -0.0061(16) -0.0142(16)
C32 0.103(3) 0.0426(19) 0.070(3) 0.036(2) -0.050(3) -0.0195(18)
C33 0.077(3) 0.0232(14) 0.105(3) -0.0062(15) -0.058(3) 0.0122(17)
C34 0.0423(16) 0.0340(14) 0.0654(19) -0.0093(12) -0.0200(14) 0.0238(13)
C35 0.0315(12) 0.0228(10) 0.0330(11) 0.0024(9) -0.0048(9) 0.0076(9)
C36 0.0367(13) 0.0270(11) 0.0233(10) 0.0010(9) 0.0017(9) 0.0110(8)
N3 0.0248(9) 0.0221(8) 0.0206(8) -0.0003(7) 0.0020(7) 0.0046(6)
C37 0.0215(10) 0.0283(11) 0.0212(9) 0.0006(8) 0.0026(8) 0.0024(8)
C38 0.0223(10) 0.0224(10) 0.0193(9) 0.0021(8) 0.0032(7) 0.0047(7)
C39 0.0236(10) 0.0215(10) 0.0241(10) 0.0051(8) 0.0038(8) 0.0055(8)
C40 0.0284(11) 0.0362(12) 0.0222(10) 0.0102(9) 0.0050(8) 0.0067(9)
C41 0.0316(13) 0.0481(15) 0.0285(11) 0.0157(11) 0.0014(9) 0.0106(10)
C42 0.0241(12) 0.0563(16) 0.0450(14) 0.0175(11) 0.0054(10) 0.0175(12)
C43 0.0320(14) 0.071(2) 0.0445(14) 0.0209(13) 0.0181(11) 0.0255(14)
C44 0.0318(13) 0.0485(14) 0.0300(11) 0.0148(11) 0.0103(9) 0.0172(10)
C45 0.0216(10) 0.0262(10) 0.0205(9) 0.0053(8) 0.0037(8) 0.0050(8)
C46 0.0237(10) 0.0252(10) 0.0264(10) 0.0076(8) 0.0023(8) 0.0087(8)
C47A 0.051(6) 0.030(3) 0.032(3) 0.004(3) 0.008(3) 0.0094(19)
C48A 0.069(7) 0.023(3) 0.039(3) 0.003(3) -0.004(3) 0.007(2)
C47B 0.037(5) 0.026(3) 0.025(3) 0.002(3) 0.003(3) 0.008(2)
C48B 0.043(5) 0.023(3) 0.032(3) 0.003(3) 0.001(3) 0.002(2)
C49 0.0378(14) 0.0285(12) 0.0535(16) 0.0001(10) 0.0000(12) 0.0165(11)
C50A 0.049(6) 0.037(3) 0.065(5) 0.010(4) 0.028(5) 0.027(3)
C51A 0.043(5) 0.029(3) 0.043(4) 0.006(3) 0.012(4) 0.009(3)
C50B 0.044(6) 0.037(4) 0.035(4) 0.000(4) 0.012(4) 0.013(3)
C51B 0.035(5) 0.037(4) 0.018(3) -0.007(4) 0.003(3) 0.008(2)
N4 0.0211(9) 0.0272(9) 0.0237(8) 0.0052(7) 0.0012(7) 0.0023(7)
C52 0.0224(11) 0.0345(12) 0.0315(11) 0.0105(9) -0.0001(9) 0.0020(9)
C53 0.0207(10) 0.0269(11) 0.0326(11) 0.0009(8) 0.0019(8) 0.0099(9)
C54 0.0360(14) 0.0294(12) 0.0478(15) 0.0095(10) -0.0071(11) 0.0045(11)
C55 0.0502(17) 0.0448(16) 0.0539(17) 0.0109(13) -0.0110(14) 0.0216(13)
C56 0.0475(17) 0.090(3) 0.0409(15) 0.0136(17) 0.0064(13) 0.0389(16)
C57 0.0427(16) 0.099(3) 0.0359(14) 0.0271(17) 0.0180(12) 0.0252(16)
C58 0.0291(12) 0.0615(17) 0.0331(12) 0.0190(12) 0.0101(10) 0.0188(12)
Ag2 0.01516(7) 0.02111(7) 0.02099(7) 0.00652(5) 0.00277(5) 0.00464(5)
C59 0.0174(9) 0.0244(10) 0.0258(10) 0.0048(8) 0.0069(8) 0.0048(8)
C60 0.0256(11) 0.0266(10) 0.0239(10) 0.0059(9) 0.0068(8) 0.0015(8)
C61 0.0241(11) 0.0218(10) 0.0271(10) 0.0019(8) 0.0019(8) 0.0000(8)
C62 0.0207(10) 0.0269(11) 0.0313(11) -0.0019(8) 0.0057(8) 0.0060(9)
C63 0.0214(10) 0.0267(10) 0.0257(10) 0.0010(8) 0.0074(8) 0.0066(8)
C64 0.0171(9) 0.0171(9) 0.0247(9) 0.0046(7) 0.0045(7) 0.0045(7)
C65 0.0163(9) 0.0213(9) 0.0226(9) 0.0034(7) 0.0059(7) 0.0063(7)
N5 0.0148(8) 0.0178(8) 0.0195(7) 0.0044(6) 0.0031(6) 0.0037(6)
C66 0.0170(9) 0.0207(9) 0.0175(8) 0.0058(7) 0.0044(7) 0.0040(7)
C67 0.0160(9) 0.0209(9) 0.0172(8) 0.0056(7) 0.0047(7) 0.0029(7)
C68 0.0165(9) 0.0198(9) 0.0235(9) 0.0063(7) 0.0077(7) 0.0072(7)
C69 0.0182(9) 0.0215(9) 0.0261(9) 0.0042(8) 0.0064(8) 0.0058(8)
C70 0.0245(11) 0.0193(9) 0.0341(11) 0.0055(8) 0.0120(9) 0.0048(8)
C71 0.0297(12) 0.0250(10) 0.0395(12) 0.0124(9) 0.0147(9) 0.0150(9)
C72 0.0275(11) 0.0328(11) 0.0299(11) 0.0122(9) 0.0047(9) 0.0138(9)
C73 0.0236(10) 0.0254(10) 0.0230(9) 0.0073(8) 0.0044(8) 0.0064(8)
C74 0.0158(9) 0.0202(9) 0.0173(8) 0.0067(7) 0.0044(7) 0.0035(7)
C75 0.0163(9) 0.0181(9) 0.0222(9) 0.0041(7) 0.0033(7) 0.0056(7)
C76 0.0206(10) 0.0190(9) 0.0282(10) 0.0059(8) 0.0056(8) 0.0035(8)
C77 0.0198(10) 0.0243(10) 0.0373(11) 0.0078(8) 0.0109(9) 0.0077(9)
C78 0.0171(10) 0.0258(10) 0.0388(12) 0.0025(8) 0.0022(8) 0.0103(9)
C79 0.0243(11) 0.0234(10) 0.0258(10) 0.0016(8) -0.0006(8) 0.0021(8)
C80 0.0204(10) 0.0254(10) 0.0223(9) 0.0046(8) 0.0055(8) 0.0038(8)
N6 0.0156(8) 0.0181(8) 0.0192(7) 0.0057(6) 0.0043(6) 0.0045(6)
C81 0.0209(10) 0.0171(9) 0.0227(9) 0.0055(7) 0.0052(7) 0.0034(7)
C82 0.0230(10) 0.0157(9) 0.0247(9) 0.0051(7) 0.0066(8) 0.0054(7)
C83 0.0250(11) 0.0246(10) 0.0315(11) 0.0055(8) 0.0071(9) 0.0097(8)
C84 0.0338(13) 0.0337(12) 0.0413(13) 0.0085(10) 0.0193(10) 0.0160(10)
C85 0.0512(16) 0.0351(13) 0.0322(12) 0.0061(11) 0.0168(11) 0.0153(10)
C86 0.0406(14) 0.0409(14) 0.0306(12) 0.0025(11) 0.0019(10) 0.0170(10)
C87 0.0255(11) 0.0316(11) 0.0327(11) 0.0052(9) 0.0051(9) 0.0146(9)
C88 0.0298(12) 0.0352(12) 0.0263(10) 0.0080(10) 0.0099(9) 0.0065(9)
C89 0.0397(14) 0.0568(17) 0.0314(12) 0.0135(12) 0.0169(11) 0.0152(11)
C90 0.067(2) 0.0628(19) 0.0240(12) 0.0252(16) 0.0191(12) 0.0097(12)
C91 0.086(2) 0.0454(16) 0.0249(12) 0.0105(16) 0.0151(14) -0.0025(11)
C92 0.0588(18) 0.0314(13) 0.0261(11) 0.0009(12) 0.0077(11) 0.0007(9)
C93 0.0260(11) 0.0257(10) 0.0216(9) 0.0085(8) 0.0046(8) 0.0041(8)
C94 0.0208(10) 0.0191(9) 0.0238(9) 0.0052(7) 0.0052(8) 0.0042(7)
N7 0.0163(8) 0.0189(8) 0.0197(7) 0.0052(6) 0.0034(6) 0.0050(6)
C95 0.0173(9) 0.0207(9) 0.0193(9) 0.0059(7) 0.0058(7) 0.0058(7)
C96 0.0175(9) 0.0218(9) 0.0230(9) 0.0069(8) 0.0045(7) 0.0079(7)
C97 0.0175(10) 0.0204(9) 0.0300(10) 0.0041(8) -0.0005(8) 0.0096(8)
C98 0.0248(11) 0.0384(13) 0.0283(11) 0.0035(10) -0.0021(9) 0.0082(9)
C99 0.0340(14) 0.0413(14) 0.0355(13) -0.0008(11) -0.0102(10) 0.0085(11)
C100 0.0207(11) 0.0328(12) 0.0566(16) -0.0027(9) -0.0117(10) 0.0182(11)
C101 0.0169(11) 0.0299(12) 0.0615(16) 0.0046(9) 0.0062(10) 0.0171(11)
C102 0.0217(11) 0.0245(10) 0.0410(12) 0.0052(8) 0.0044(9) 0.0096(9)
C103 0.0168(9) 0.0221(9) 0.0206(9) 0.0063(7) 0.0023(7) 0.0061(7)
C104 0.0170(9) 0.0224(10) 0.0283(10) 0.0062(8) 0.0018(8) 0.0051(8)
C105 0.0250(11) 0.0268(11) 0.0278(10) 0.0094(9) 0.0019(8) 0.0017(8)
C106 0.0303(12) 0.0353(13) 0.0402(13) 0.0149(10) 0.0071(10) -0.0024(10)
C107 0.0358(14) 0.0348(13) 0.0654(18) 0.0231(11) 0.0098(13) 0.0130(12)
C108 0.0467(16) 0.0485(16) 0.0673(19) 0.0299(14) 0.0192(14) 0.0349(15)
C109 0.0350(13) 0.0412(14) 0.0444(13) 0.0202(11) 0.0155(11) 0.0228(11)
N8 0.0167(8) 0.0202(8) 0.0192(7) 0.0066(6) 0.0024(6) 0.0042(6)
C110 0.0193(10) 0.0212(9) 0.0206(9) 0.0044(8) 0.0027(7) 0.0021(7)
C111 0.0193(10) 0.0192(9) 0.0271(10) 0.0083(8) 0.0054(8) 0.0056(7)
C112 0.0268(11) 0.0262(11) 0.0315(11) 0.0031(9) 0.0046(9) 0.0039(9)
C113 0.0318(13) 0.0320(12) 0.0484(14) -0.0032(10) 0.0084(11) 0.0066(11)
C114 0.0359(14) 0.0339(13) 0.0558(16) 0.0050(11) 0.0217(12) 0.0192(11)
C115 0.0374(13) 0.0367(12) 0.0362(12) 0.0163(10) 0.0175(10) 0.0170(10)
C116 0.0251(11) 0.0260(10) 0.0286(10) 0.0098(8) 0.0073(8) 0.0077(8)
Ag3 0.02101(8) 0.03363(9) 0.02613(8) 0.00446(6) 0.00344(6) 0.00431(6)
S1 0.0207(2) 0.0273(2) 0.0305(2) 0.00565(19) 0.00707(19) 0.0052(2)
C117 0.0205(10) 0.0260(10) 0.0217(9) -0.0006(8) 0.0063(8) 0.0015(8)
N9 0.0246(9) 0.0307(10) 0.0347(10) 0.0072(8) 0.0097(8) 0.0069(8)
S2 0.0326(3) 0.0309(3) 0.0323(3) 0.0114(2) 0.0085(2) 0.0083(2)
C118 0.0350(13) 0.0242(10) 0.0266(10) 0.0047(9) 0.0089(9) 0.0006(8)
N10 0.0338(12) 0.0299(11) 0.0511(13) 0.0025(9) 0.0049(10) -0.0003(9)
S3 0.0251(3) 0.0338(3) 0.0254(2) 0.0032(2) 0.0011(2) 0.0084(2)
C119 0.0343(13) 0.0339(12) 0.0232(10) 0.0057(10) 0.0007(9) 0.0032(9)
N11 0.0614(16) 0.0344(12) 0.0413(12) -0.0008(11) -0.0036(11) 0.0076(10)
C120 0.090(4) 0.268(9) 0.169(6) 0.122(5) 0.092(4) 0.182(6)
C121 0.047(2) 0.195(6) 0.073(3) 0.014(3) 0.0118(19) 0.083(4)
O1 0.0558(13) 0.0739(15) 0.0417(11) 0.0120(11) 0.0185(10) 0.0230(10)
C122 0.132(4) 0.049(2) 0.057(2) -0.007(2) 0.046(2) 0.0105(16)
C123 0.120(4) 0.056(2) 0.102(3) 0.041(2) 0.077(3) 0.036(2)

loop_
_atom_type_symbol
_atom_type_description
_atom_type_scat_dispersion_real
_atom_type_scat_dispersion_imag
_atom_type_scat_source
C C 0.0181 0.0091 'International Tables Vol C Tables 4.2.6.8 and 6.1.1.4'
H H 0.0000 0.0000 'International Tables Vol C Tables 4.2.6.8 and 6.1.1.4'
Ag Ag 0.1306 4.2820 'International Tables Vol C Tables 4.2.6.8 and 6.1.1.4'
N N 0.0311 0.0180 'International Tables Vol C Tables 4.2.6.8 and 6.1.1.4'
O O 0.0492 0.0322 'International Tables Vol C Tables 4.2.6.8 and 6.1.1.4'
S S 0.3331 0.5567 'International Tables Vol C Tables 4.2.6.8 and 6.1.1.4'

loop_
_geom_angle_atom_site_label_1
_geom_angle_atom_site_label_2
_geom_angle_atom_site_label_3
_geom_angle
C37 Ag1 C8 173.06(8)
C2 C1 C6 120.6(2)
C2 C1 H1 119.7
C6 C1 H1 119.7
C3 C2 C1 120.0(3)
C3 C2 H2 120.0
C1 C2 H2 120.0
C4 C3 C2 119.7(3)
C4 C3 H3 120.1
C2 C3 H3 120.1
C3 C4 C5 120.2(3)
C3 C4 H4 119.9
C5 C4 H4 119.9
C4 C5 C6 120.7(3)
C4 C5 H5 119.7
C6 C5 H5 119.7
C5 C6 C1 118.7(2)
C5 C6 C7 118.5(2)
C1 C6 C7 122.8(2)
N1 C7 C6 111.19(17)
N1 C7 H7A 109.4
C6 C7 H7A 109.4
N1 C7 H7B 109.4
C6 C7 H7B 109.4
H7A C7 H7B 108.0
C8 N1 C9 111.66(17)
C8 N1 C7 121.59(18)
C9 N1 C7 124.57(18)
N1 C8 N2 104.69(18)
N1 C8 Ag1 125.14(15)
N2 C8 Ag1 129.44(16)
C16 C9 N1 106.11(18)
C16 C9 C10 131.06(19)
N1 C9 C10 122.82(19)
C11 C10 C15 118.6(2)
C11 C10 C9 122.0(2)
C15 C10 C9 119.4(2)
C10 C11 C12 120.4(3)
C10 C11 H11 119.8
C12 C11 H11 119.8
C13 C12 C11 119.8(3)
C13 C12 H12 120.1
C11 C12 H12 120.1
C12 C13 C14 120.6(3)
C12 C13 H13 119.7
C14 C13 H13 119.7
C15 C14 C13 120.1(4)
C15 C14 H14 119.9
C13 C14 H14 119.9
C14 C15 C10 120.3(3)
C14 C15 H15 119.8
C10 C15 H15 119.8
C9 C16 N2 106.17(18)
C9 C16 C17 130.6(2)
N2 C16 C17 123.25(18)
C22 C17 C18 118.4(2)
C22 C17 C16 120.0(2)
C18 C17 C16 121.6(2)
C17 C18 C19 120.7(3)
C17 C18 H18 119.6
C19 C18 H18 119.6
C20 C19 C18 120.5(3)
C20 C19 H19 119.7
C18 C19 H19 119.7
C19 C20 C21 119.8(2)
C19 C20 H20 120.1
C21 C20 H20 120.1
C20 C21 C22 120.2(3)
C20 C21 H21 119.9
C22 C21 H21 119.9
C17 C22 C21 120.3(3)
C17 C22 H22 119.8
C21 C22 H22 119.8
C8 N2 C16 111.32(18)
C8 N2 C23 123.91(19)
C16 N2 C23 124.17(18)
N2 C23 C24 110.6(2)
N2 C23 H23A 109.5
C24 C23 H23A 109.5
N2 C23 H23B 109.5
C24 C23 H23B 109.5
H23A C23 H23B 108.1
C25 C24 C29 119.4(3)
C25 C24 C23 120.1(2)
C29 C24 C23 120.5(2)
C24 C25 C26 120.3(3)
C24 C25 H25 119.9
C26 C25 H25 119.9
C27 C26 C25 120.4(3)
C27 C26 H26 119.8
C25 C26 H26 119.8
C26 C27 C28 119.7(3)
C26 C27 H27 120.1
C28 C27 H27 120.1
C29 C28 C27 120.1(3)
C29 C28 H28 119.9
C27 C28 H28 119.9
C28 C29 C24 120.0(3)
C28 C29 H29 120.0
C24 C29 H29 120.0
C35 C30 C31 120.3(3)
C35 C30 H30 119.8
C31 C30 H30 119.8
C32 C31 C30 121.2(4)
C32 C31 H31 119.4
C30 C31 H31 119.4
C31 C32 C33 119.7(3)
C31 C32 H32 120.1
C33 C32 H32 120.1
C32 C33 C34 121.0(4)
C32 C33 H33 119.5
C34 C33 H33 119.5
C35 C34 C33 118.4(4)
C35 C34 H34 120.8
C33 C34 H34 120.8
C30 C35 C34 119.3(3)
C30 C35 C36 119.7(2)
C34 C35 C36 121.0(3)
N3 C36 C35 111.53(17)
N3 C36 H36A 109.3
C35 C36 H36A 109.3
N3 C36 H36B 109.3
C35 C36 H36B 109.3
H36A C36 H36B 108.0
C37 N3 C38 111.70(18)
C37 N3 C36 121.70(19)
C38 N3 C36 126.54(19)
N4 C37 N3 104.74(18)
N4 C37 Ag1 128.26(16)
N3 C37 Ag1 126.73(16)
C45 C38 N3 105.77(18)
C45 C38 C39 129.59(19)
N3 C38 C39 124.63(19)
C44 C39 C40 118.5(2)
C44 C39 C38 120.78(19)
C40 C39 C38 120.7(2)
C41 C40 C39 120.4(2)
C41 C40 H40 119.8
C39 C40 H40 119.8
C42 C41 C40 120.5(2)
C42 C41 H41 119.7
C40 C41 H41 119.7
C41 C42 C43 119.7(2)
C41 C42 H42 120.2
C43 C42 H42 120.2
C44 C43 C42 120.2(2)
C44 C43 H43 119.9
C42 C43 H43 119.9
C43 C44 C39 120.8(2)
C43 C44 H44 119.6
C39 C44 H44 119.6
C38 C45 N4 106.32(18)
C38 C45 C46 128.4(2)
N4 C45 C46 125.13(19)
C51A C46 C47A 121.0(5)
C47B C46 C51B 116.9(5)
C51A C46 C45 122.4(4)
C47A C46 C45 116.6(3)
C47B C46 C45 121.5(3)
C51B C46 C45 121.4(4)
C46 C47A C48A 118.4(6)
C46 C47A H47A 120.8
C48A C47A H47A 120.8
C47A C48A C49 119.4(6)
C47A C48A H48A 120.3
C49 C48A H48A 120.3
C48B C47B C46 122.0(6)
C48B C47B H47B 119.0
C46 C47B H47B 119.0
C49 C48B C47B 120.5(6)
C49 C48B H48B 119.8
C47B C48B H48B 119.8
C48B C49 C50B 121.9(6)
C50A C49 C48A 117.9(5)
C48B C49 H49A 119.0
C50B C49 H49A 119.0
C50A C49 H49 121.1
C48A C49 H49 121.1
C49 C50A C51A 121.7(8)
C49 C50A H50A 119.2
C51A C50A H50A 119.2
C46 C51A C50A 121.6(8)
C46 C51A H51A 119.2
C50A C51A H51A 119.2
C51B C50B C49 118.5(8)
C51B C50B H50B 120.7
C49 C50B H50B 120.7
C50B C51B C46 120.0(8)
C50B C51B H51B 120.0
C46 C51B H51B 120.0
C37 N4 C45 111.46(18)
C37 N4 C52 122.88(19)
C45 N4 C52 125.64(19)
N4 C52 C53 114.39(19)
N4 C52 H52A 108.7
C53 C52 H52A 108.7
N4 C52 H52B 108.7
C53 C52 H52B 108.7
H52A C52 H52B 107.6
C58 C53 C54 118.9(2)
C58 C53 C52 123.4(2)
C54 C53 C52 117.7(2)
C55 C54 C53 120.9(3)
C55 C54 H54 119.5
C53 C54 H54 119.5
C56 C55 C54 119.7(3)
C56 C55 H55 120.1
C54 C55 H55 120.1
C55 C56 C57 120.1(3)
C55 C56 H56 119.9
C57 C56 H56 119.9
C56 C57 C58 120.0(3)
C56 C57 H57 120.0
C58 C57 H57 120.0
C53 C58 C57 120.3(3)
C53 C58 H58 119.9
C57 C58 H58 119.9
C66 Ag2 C95 172.01(7)
C64 C59 C60 120.02(19)
C64 C59 H59 120.0
C60 C59 H59 120.0
C61 C60 C59 120.4(2)
C61 C60 H60 119.8
C59 C60 H60 119.8
C60 C61 C62 119.8(2)
C60 C61 H61 120.1
C62 C61 H61 120.1
C61 C62 C63 120.0(2)
C61 C62 H62 120.0
C63 C62 H62 120.0
C62 C63 C64 120.4(2)
C62 C63 H63 119.8
C64 C63 H63 119.8
C59 C64 C63 119.32(19)
C59 C64 C65 123.21(18)
C63 C64 C65 117.42(18)
N5 C65 C64 114.90(16)
N5 C65 H65A 108.5
C64 C65 H65A 108.5
N5 C65 H65B 108.5
C64 C65 H65B 108.5
H65A C65 H65B 107.5
C66 N5 C67 111.26(16)
C66 N5 C65 121.43(16)
C67 N5 C65 125.21(16)
N6 C66 N5 104.81(16)
N6 C66 Ag2 128.78(14)
N5 C66 Ag2 125.76(14)
C74 C67 N5 106.39(17)
C74 C67 C68 130.61(18)
N5 C67 C68 122.99(17)
C73 C68 C69 118.72(19)
C73 C68 C67 120.38(18)
C69 C68 C67 120.90(18)
C70 C69 C68 120.41(19)
C70 C69 H69 119.8
C68 C69 H69 119.8
C71 C70 C69 120.2(2)
C71 C70 H70 119.9
C69 C70 H70 119.9
C70 C71 C72 119.9(2)
C70 C71 H71 120.0
C72 C71 H71 120.0
C71 C72 C73 120.1(2)
C71 C72 H72 120.0
C73 C72 H72 120.0
C72 C73 C68 120.7(2)
C72 C73 H73 119.7
C68 C73 H73 119.7
C67 C74 N6 106.25(17)
C67 C74 C75 131.52(18)
N6 C74 C75 122.10(17)
C76 C75 C80 119.53(19)
C76 C75 C74 121.65(18)
C80 C75 C74 118.82(18)
C77 C76 C75 120.21(19)
C77 C76 H76 119.9
C75 C76 H76 119.9
C78 C77 C76 120.3(2)
C78 C77 H77 119.9
C76 C77 H77 119.9
C77 C78 C79 119.8(2)
C77 C78 H78 120.1
C79 C78 H78 120.1
C78 C79 C80 120.5(2)
C78 C79 H79 119.8
C80 C79 H79 119.8
C79 C80 C75 119.7(2)
C79 C80 H80 120.2
C75 C80 H80 120.2
C66 N6 C74 111.27(16)
C66 N6 C81 122.92(17)
C74 N6 C81 125.73(17)
N6 C81 C82 112.59(16)
N6 C81 H81A 109.1
C82 C81 H81A 109.1
N6 C81 H81B 109.1
C82 C81 H81B 109.1
H81A C81 H81B 107.8
C83 C82 C87 118.8(2)
C83 C82 C81 121.23(19)
C87 C82 C81 119.93(19)
C82 C83 C84 120.3(2)
C82 C83 H83 119.8
C84 C83 H83 119.8
C85 C84 C83 120.1(2)
C85 C84 H84 119.9
C83 C84 H84 119.9
C86 C85 C84 119.7(2)
C86 C85 H85 120.1
C84 C85 H85 120.1
C87 C86 C85 120.2(2)
C87 C86 H86 119.9
C85 C86 H86 119.9
C86 C87 C82 120.7(2)
C86 C87 H87 119.7
C82 C87 H87 119.7
C93 C88 C89 120.3(2)
C93 C88 H88 119.8
C89 C88 H88 119.8
C90 C89 C88 120.1(3)
C90 C89 H89 120.0
C88 C89 H89 120.0
C91 C90 C89 120.0(2)
C91 C90 H90 120.0
C89 C90 H90 120.0
C90 C91 C92 120.0(3)
C90 C91 H91 120.0
C92 C91 H91 120.0
C91 C92 C93 120.4(3)
C91 C92 H92 119.8
C93 C92 H92 119.8
C88 C93 C92 119.2(2)
C88 C93 C94 121.89(19)
C92 C93 C94 118.8(2)
N7 C94 C93 113.90(17)
N7 C94 H94A 108.8
C93 C94 H94A 108.8
N7 C94 H94B 108.8
C93 C94 H94B 108.8
H94A C94 H94B 107.7
C95 N7 C96 111.11(16)
C95 N7 C94 122.37(17)
C96 N7 C94 126.49(17)
N8 C95 N7 104.77(17)
N8 C95 Ag2 125.79(14)
N7 C95 Ag2 128.50(14)
C103 C96 N7 106.17(17)
C103 C96 C97 128.07(19)
N7 C96 C97 125.00(18)
C98 C97 C102 118.8(2)
C98 C97 C96 123.2(2)
C102 C97 C96 118.02(19)
C97 C98 C99 120.1(2)
C97 C98 H98 119.9
C99 C98 H98 119.9
C100 C99 C98 120.2(2)
C100 C99 H99 119.9
C98 C99 H99 119.9
C101 C100 C99 120.2(2)
C101 C100 H100 119.9
C99 C100 H100 119.9
C100 C101 C102 119.9(2)
C100 C101 H101 120.1
C102 C101 H101 120.1
C97 C102 C101 120.7(2)
C97 C102 H102 119.6
C101 C102 H102 119.6
C96 C103 N8 106.35(17)
C96 C103 C104 129.11(19)
N8 C103 C104 124.51(18)
C109 C104 C105 119.6(2)
C109 C104 C103 120.2(2)
C105 C104 C103 120.07(19)
C106 C105 C104 119.6(2)
C106 C105 H105 120.2
C104 C105 H105 120.2
C107 C106 C105 120.3(2)
C107 C106 H106 119.9
C105 C106 H106 119.9
C108 C107 C106 120.2(2)
C108 C107 H107 119.9
C106 C107 H107 119.9
C107 C108 C109 120.0(3)
C107 C108 H108 120.0
C109 C108 H108 120.0
C108 C109 C104 120.2(2)
C108 C109 H109 119.9
C104 C109 H109 119.9
C95 N8 C103 111.58(16)
C95 N8 C110 122.79(17)
C103 N8 C110 125.57(17)
N8 C110 C111 113.24(16)
N8 C110 H11A 108.9
C111 C110 H11A 108.9
N8 C110 H11B 108.9
C111 C110 H11B 108.9
H11A C110 H11B 107.7
C116 C111 C112 118.8(2)
C116 C111 C110 122.77(19)
C112 C111 C110 118.43(19)
C113 C112 C111 120.7(2)
C113 C112 H112 119.7
C111 C112 H112 119.7
C114 C113 C112 120.4(2)
C114 C113 H113 119.8
C112 C113 H113 119.8
C113 C114 C115 119.6(2)
C113 C114 H114 120.2
C115 C114 H114 120.2
C114 C115 C116 120.2(2)
C114 C115 H115 119.9
C116 C115 H115 119.9
C115 C116 C111 120.4(2)
C115 C116 H116 119.8
C111 C116 H116 119.8
S1 Ag3 S3 126.936(19)
S1 Ag3 S2 127.68(2)
S3 Ag3 S2 103.957(19)
C117 S1 Ag3 100.90(7)
N9 C117 S1 177.8(2)
C118 S2 Ag3 93.45(8)
N10 C118 S2 179.4(3)
C119 S3 Ag3 105.56(9)
N11 C119 S3 177.1(2)
C121 C120 H12A 109.5
C121 C120 H12B 109.5
H12A C120 H12B 109.5
C121 C120 H12C 109.5
H12A C120 H12C 109.5
H12B C120 H12C 109.5
O1 C121 C120 107.2(4)
O1 C121 H12D 110.3
C120 C121 H12D 110.3
O1 C121 H12E 110.3
C120 C121 H12E 110.3
H12D C121 H12E 108.5
C121 O1 C122 113.9(4)
O1 C122 C123 107.7(3)
O1 C122 H12F 110.2
C123 C122 H12F 110.2
O1 C122 H12G 110.2
C123 C122 H12G 110.2
H12F C122 H12G 108.5
C122 C123 H12H 109.5
C122 C123 H12I 109.5
H12H C123 H12I 109.5
C122 C123 H12J 109.5
H12H C123 H12J 109.5
H12I C123 H12J 109.5

loop_
_geom_bond_atom_site_label_1
_geom_bond_atom_site_label_2
_geom_bond_distance
Ag1 C37 2.085(2)
Ag1 C8 2.091(2)
C1 C2 1.383(4)
C1 C6 1.390(3)
C1 H1 0.9500
C2 C3 1.382(4)
C2 H2 0.9500
C3 C4 1.381(5)
C3 H3 0.9500
C4 C5 1.382(4)
C4 H4 0.9500
C5 C6 1.387(3)
C5 H5 0.9500
C6 C7 1.515(3)
C7 N1 1.463(3)
C7 H7A 0.9900
C7 H7B 0.9900
N1 C8 1.348(3)
N1 C9 1.393(3)
C8 N2 1.350(3)
C9 C16 1.360(3)
C9 C10 1.476(3)
C10 C11 1.371(4)
C10 C15 1.414(4)
C11 C12 1.423(4)
C11 H11 0.9500
C12 C13 1.353(5)
C12 H12 0.9500
C13 C14 1.389(6)
C13 H13 0.9500
C14 C15 1.378(5)
C14 H14 0.9500
C15 H15 0.9500
C16 N2 1.397(3)
C16 C17 1.482(3)
C17 C22 1.382(4)
C17 C18 1.383(3)
C18 C19 1.392(3)
C18 H18 0.9500
C19 C20 1.352(4)
C19 H19 0.9500
C20 C21 1.378(5)
C20 H20 0.9500
C21 C22 1.394(4)
C21 H21 0.9500
C22 H22 0.9500
N2 C23 1.467(3)
C23 C24 1.508(4)
C23 H23A 0.9900
C23 H23B 0.9900
C24 C25 1.382(3)
C24 C29 1.389(4)
C25 C26 1.384(5)
C25 H25 0.9500
C26 C27 1.371(5)
C26 H26 0.9500
C27 C28 1.387(5)
C27 H27 0.9500
C28 C29 1.383(5)
C28 H28 0.9500
C29 H29 0.9500
C30 C35 1.376(4)
C30 C31 1.380(4)
C30 H30 0.9500
C31 C32 1.341(7)
C31 H31 0.9500
C32 C33 1.360(8)
C32 H32 0.9500
C33 C34 1.409(5)
C33 H33 0.9500
C34 C35 1.385(4)
C34 H34 0.9500
C35 C36 1.503(3)
C36 N3 1.466(3)
C36 H36A 0.9900
C36 H36B 0.9900
N3 C37 1.347(3)
N3 C38 1.398(3)
C37 N4 1.346(3)
C38 C45 1.361(3)
C38 C39 1.472(3)
C39 C44 1.392(3)
C39 C40 1.396(3)
C40 C41 1.385(3)
C40 H40 0.9500
C41 C42 1.378(4)
C41 H41 0.9500
C42 C43 1.384(4)
C42 H42 0.9500
C43 C44 1.384(4)
C43 H43 0.9500
C44 H44 0.9500
C45 N4 1.396(3)
C45 C46 1.475(3)
C46 C51A 1.348(9)
C46 C47A 1.390(7)
C46 C47B 1.399(8)
C46 C51B 1.415(9)
C47A C48A 1.392(9)
C47A H47A 0.9500
C48A C49 1.484(12)
C48A H48A 0.9500
C47B C48B 1.382(10)
C47B H47B 0.9500
C48B C49 1.297(8)
C48B H48B 0.9500
C49 C50A 1.325(11)
C49 C50B 1.415(11)
C49 H49A 0.9500
C49 H49 0.9500
C50A C51A 1.379(13)
C50A H50A 0.9500
C51A H51A 0.9500
C50B C51B 1.399(15)
C50B H50B 0.9500
C51B H51B 0.9500
N4 C52 1.463(3)
C52 C53 1.510(3)
C52 H52A 0.9900
C52 H52B 0.9900
C53 C58 1.384(4)
C53 C54 1.392(3)
C54 C55 1.385(4)
C54 H54 0.9500
C55 C56 1.379(5)
C55 H55 0.9500
C56 C57 1.384(5)
C56 H56 0.9500
C57 C58 1.395(4)
C57 H57 0.9500
C58 H58 0.9500
Ag2 C66 2.097(2)
Ag2 C95 2.102(2)
C59 C64 1.390(3)
C59 C60 1.393(3)
C59 H59 0.9500
C60 C61 1.386(3)
C60 H60 0.9500
C61 C62 1.387(3)
C61 H61 0.9500
C62 C63 1.388(3)
C62 H62 0.9500
C63 C64 1.397(3)
C63 H63 0.9500
C64 C65 1.514(3)
C65 N5 1.465(2)
C65 H65A 0.9900
C65 H65B 0.9900
N5 C66 1.355(3)
N5 C67 1.394(3)
C66 N6 1.350(3)
C67 C74 1.358(3)
C67 C68 1.472(3)
C68 C73 1.396(3)
C68 C69 1.403(3)
C69 C70 1.391(3)
C69 H69 0.9500
C70 C71 1.387(3)
C70 H70 0.9500
C71 C72 1.390(3)
C71 H71 0.9500
C72 C73 1.390(3)
C72 H72 0.9500
C73 H73 0.9500
C74 N6 1.398(2)
C74 C75 1.479(3)
C75 C76 1.392(3)
C75 C80 1.401(3)
C76 C77 1.390(3)
C76 H76 0.9500
C77 C78 1.385(3)
C77 H77 0.9500
C78 C79 1.388(3)
C78 H78 0.9500
C79 C80 1.390(3)
C79 H79 0.9500
C80 H80 0.9500
N6 C81 1.474(2)
C81 C82 1.511(3)
C81 H81A 0.9900
C81 H81B 0.9900
C82 C83 1.391(3)
C82 C87 1.394(3)
C83 C84 1.394(3)
C83 H83 0.9500
C84 C85 1.385(4)
C84 H84 0.9500
C85 C86 1.385(4)
C85 H85 0.9500
C86 C87 1.384(3)
C86 H86 0.9500
C87 H87 0.9500
C88 C93 1.378(3)
C88 C89 1.396(3)
C88 H88 0.9500
C89 C90 1.379(4)
C89 H89 0.9500
C90 C91 1.379(5)
C90 H90 0.9500
C91 C92 1.387(4)
C91 H91 0.9500
C92 C93 1.393(3)
C92 H92 0.9500
C93 C94 1.519(3)
C94 N7 1.463(3)
C94 H94A 0.9900
C94 H94B 0.9900
N7 C95 1.352(3)
N7 C96 1.399(3)
C95 N8 1.351(3)
C96 C103 1.361(3)
C96 C97 1.477(3)
C97 C98 1.392(3)
C97 C102 1.392(3)
C98 C99 1.397(3)
C98 H98 0.9500
C99 C100 1.379(4)
C99 H99 0.9500
C100 C101 1.375(4)
C100 H100 0.9500
C101 C102 1.394(3)
C101 H101 0.9500
C102 H102 0.9500
C103 N8 1.389(3)
C103 C104 1.480(3)
C104 C109 1.391(3)
C104 C105 1.394(3)
C105 C106 1.388(3)
C105 H105 0.9500
C106 C107 1.381(4)
C106 H106 0.9500
C107 C108 1.380(4)
C107 H107 0.9500
C108 C109 1.383(4)
C108 H108 0.9500
C109 H109 0.9500
N8 C110 1.457(3)
C110 C111 1.510(3)
C110 H11A 0.9900
C110 H11B 0.9900
C111 C116 1.394(3)
C111 C112 1.396(3)
C112 C113 1.384(4)
C112 H112 0.9500
C113 C114 1.384(4)
C113 H113 0.9500
C114 C115 1.388(4)
C114 H114 0.9500
C115 C116 1.393(3)
C115 H115 0.9500
C116 H116 0.9500
Ag3 S1 2.4657(5)
Ag3 S3 2.4940(6)
Ag3 S2 2.5377(6)
S1 C117 1.671(2)
C117 N9 1.154(3)
S2 C118 1.669(3)
C118 N10 1.160(3)
S3 C119 1.674(3)
C119 N11 1.156(4)
C120 C121 1.517(9)
C120 H12A 0.9800
C120 H12B 0.9800
C120 H12C 0.9800
C121 O1 1.394(5)
C121 H12D 0.9900
C121 H12E 0.9900
O1 C122 1.447(5)
C122 C123 1.479(7)
C122 H12F 0.9900
C122 H12G 0.9900
C123 H12H 0.9800
C123 H12I 0.9800
C123 H12J 0.9800

loop_
_geom_hbond_atom_site_label_D
_geom_hbond_atom_site_label_H
_geom_hbond_atom_site_label_A
_geom_hbond_site_symmetry_A
_geom_hbond_distance_DH
_geom_hbond_distance_HA
_geom_hbond_distance_DA
_geom_hbond_angle_DHA
_geom_hbond_publ_flag
C31 H31 O1 . 0.95 2.57 3.361(4) 140.6 yes
C32 H32 N10 2_776 0.95 2.43 3.327(4) 157.4 yes
C40 H40 S1 1_554 0.95 2.82 3.684(2) 152.1 yes

loop_
_geom_torsion_atom_site_label_1
_geom_torsion_atom_site_label_2
_geom_torsion_atom_site_label_3
_geom_torsion_atom_site_label_4
_geom_torsion
C6 C1 C2 C3 1.1(4)
C1 C2 C3 C4 -1.6(5)
C2 C3 C4 C5 1.6(5)
C3 C4 C5 C6 -1.0(5)
C4 C5 C6 C1 0.4(4)
C4 C5 C6 C7 -179.4(3)
C2 C1 C6 C5 -0.5(4)
C2 C1 C6 C7 179.4(2)
C5 C6 C7 N1 162.3(2)
C1 C6 C7 N1 -17.5(3)
C6 C7 N1 C8 -72.3(3)
C6 C7 N1 C9 89.5(2)
C9 N1 C8 N2 2.0(2)
C7 N1 C8 N2 165.95(18)
C9 N1 C8 Ag1 -169.00(15)
C7 N1 C8 Ag1 -5.1(3)
C8 N1 C9 C16 -1.1(2)
C7 N1 C9 C16 -164.48(19)
C8 N1 C9 C10 -179.9(2)
C7 N1 C9 C10 16.8(3)
C16 C9 C10 C11 -111.4(3)
N1 C9 C10 C11 67.0(3)
C16 C9 C10 C15 66.5(4)
N1 C9 C10 C15 -115.1(3)
C15 C10 C11 C12 3.5(4)
C9 C10 C11 C12 -178.5(2)
C10 C11 C12 C13 -3.1(5)
C11 C12 C13 C14 0.3(6)
C12 C13 C14 C15 2.0(7)
C13 C14 C15 C10 -1.5(7)
C11 C10 C15 C14 -1.3(5)
C9 C10 C15 C14 -179.3(4)
N1 C9 C16 N2 -0.3(2)
C10 C9 C16 N2 178.3(2)
N1 C9 C16 C17 177.8(2)
C10 C9 C16 C17 -3.7(4)
C9 C16 C17 C22 -69.5(4)
N2 C16 C17 C22 108.2(3)
C9 C16 C17 C18 113.1(3)
N2 C16 C17 C18 -69.2(3)
C22 C17 C18 C19 1.6(4)
C16 C17 C18 C19 179.0(2)
C17 C18 C19 C20 -0.4(4)
C18 C19 C20 C21 -1.6(5)
C19 C20 C21 C22 2.5(6)
C18 C17 C22 C21 -0.7(5)
C16 C17 C22 C21 -178.1(3)
C20 C21 C22 C17 -1.3(6)
N1 C8 N2 C16 -2.2(2)
Ag1 C8 N2 C16 168.31(16)
N1 C8 N2 C23 -173.7(2)
Ag1 C8 N2 C23 -3.2(3)
C9 C16 N2 C8 1.6(3)
C17 C16 N2 C8 -176.6(2)
C9 C16 N2 C23 173.0(2)
C17 C16 N2 C23 -5.2(3)
C8 N2 C23 C24 106.1(2)
C16 N2 C23 C24 -64.3(3)
N2 C23 C24 C25 126.8(2)
N2 C23 C24 C29 -52.5(3)
C29 C24 C25 C26 1.2(4)
C23 C24 C25 C26 -178.0(3)
C24 C25 C26 C27 0.6(5)
C25 C26 C27 C28 -1.3(6)
C26 C27 C28 C29 0.2(6)
C27 C28 C29 C24 1.6(5)
C25 C24 C29 C28 -2.3(4)
C23 C24 C29 C28 176.9(3)
C35 C30 C31 C32 -0.4(5)
C30 C31 C32 C33 -0.8(6)
C31 C32 C33 C34 0.5(5)
C32 C33 C34 C35 1.1(5)
C31 C30 C35 C34 2.0(4)
C31 C30 C35 C36 -176.5(3)
C33 C34 C35 C30 -2.3(4)
C33 C34 C35 C36 176.2(3)
C30 C35 C36 N3 -52.4(3)
C34 C35 C36 N3 129.1(2)
C35 C36 N3 C37 -65.3(3)
C35 C36 N3 C38 111.4(2)
C38 N3 C37 N4 1.0(2)
C36 N3 C37 N4 178.19(18)
C38 N3 C37 Ag1 -173.48(14)
C36 N3 C37 Ag1 3.7(3)
C37 N3 C38 C45 -0.6(2)
C36 N3 C38 C45 -177.58(19)
C37 N3 C38 C39 -179.36(19)
C36 N3 C38 C39 3.6(3)
C45 C38 C39 C44 59.2(3)
N3 C38 C39 C44 -122.3(2)
C45 C38 C39 C40 -119.5(3)
N3 C38 C39 C40 59.0(3)
C44 C39 C40 C41 0.8(4)
C38 C39 C40 C41 179.6(2)
C39 C40 C41 C42 -0.1(4)
C40 C41 C42 C43 -0.6(4)
C41 C42 C43 C44 0.6(5)
C42 C43 C44 C39 0.1(5)
C40 C39 C44 C43 -0.8(4)
C38 C39 C44 C43 -179.5(2)
N3 C38 C45 N4 -0.1(2)
C39 C38 C45 N4 178.6(2)
N3 C38 C45 C46 -175.4(2)
C39 C38 C45 C46 3.3(4)
C38 C45 C46 C51A -82.0(7)
N4 C45 C46 C51A 103.5(7)
C38 C45 C46 C47A 96.2(7)
N4 C45 C46 C47A -78.3(7)
C38 C45 C46 C47B 63.6(8)
N4 C45 C46 C47B -110.8(7)
C38 C45 C46 C51B -110.3(8)
N4 C45 C46 C51B 75.2(8)
C51A C46 C47A C48A 1.6(9)
C47B C46 C47A C48A -69.1(10)
C51B C46 C47A C48A 28.6(9)
C45 C46 C47A C48A -176.6(5)
C46 C47A C48A C49 0.2(10)
C51A C46 C47B C48B -26.2(9)
C47A C46 C47B C48B 95.3(12)
C51B C46 C47B C48B -1.8(10)
C45 C46 C47B C48B -176.0(6)
C46 C47B C48B C49 -2.2(12)
C47B C48B C49 C50A 30.1(10)
C47B C48B C49 C50B 5.1(11)
C47B C48B C49 C48A -77.0(11)
C47A C48A C49 C48B 84.6(11)
C47A C48A C49 C50A -2.2(9)
C47A C48A C49 C50B -28.6(9)
C48B C49 C50A C51A -29.5(10)
C50B C49 C50A C51A 89(2)
C48A C49 C50A C51A 2.3(10)
C47A C46 C51A C50A -1.5(9)
C47B C46 C51A C50A 27.0(9)
C51B C46 C51A C50A -88.1(18)
C45 C46 C51A C50A 176.6(6)
C49 C50A C51A C46 -0.6(11)
C48B C49 C50B C51B -3.8(12)
C50A C49 C50B C51B -77.2(19)
C48A C49 C50B C51B 28.1(10)
C49 C50B C51B C46 -0.4(13)
C51A C46 C51B C50B 77.3(16)
C47A C46 C51B C50B -29.3(10)
C47B C46 C51B C50B 3.0(11)
C45 C46 C51B C50B 177.2(7)
N3 C37 N4 C45 -1.1(2)
Ag1 C37 N4 C45 173.29(15)
N3 C37 N4 C52 177.28(18)
Ag1 C37 N4 C52 -8.4(3)
C38 C45 N4 C37 0.8(2)
C46 C45 N4 C37 176.21(19)
C38 C45 N4 C52 -177.54(19)
C46 C45 N4 C52 -2.1(3)
C37 N4 C52 C53 92.3(3)
C45 N4 C52 C53 -89.6(3)
N4 C52 C53 C58 1.2(3)
N4 C52 C53 C54 -179.9(2)
C58 C53 C54 C55 1.6(4)
C52 C53 C54 C55 -177.4(3)
C53 C54 C55 C56 -0.7(5)
C54 C55 C56 C57 -1.0(5)
C55 C56 C57 C58 1.7(5)
C54 C53 C58 C57 -0.8(4)
C52 C53 C58 C57 178.1(3)
C56 C57 C58 C53 -0.8(5)
C64 C59 C60 C61 0.2(3)
C59 C60 C61 C62 0.5(3)
C60 C61 C62 C63 -0.6(3)
C61 C62 C63 C64 -0.1(3)
C60 C59 C64 C63 -0.8(3)
C60 C59 C64 C65 176.41(19)
C62 C63 C64 C59 0.8(3)
C62 C63 C64 C65 -176.6(2)
C59 C64 C65 N5 23.7(3)
C63 C64 C65 N5 -158.98(18)
C64 C65 N5 C66 74.7(2)
C64 C65 N5 C67 -123.2(2)
C67 N5 C66 N6 -0.3(2)
C65 N5 C66 N6 164.03(16)
C67 N5 C66 Ag2 171.15(13)
C65 N5 C66 Ag2 -24.5(2)
C66 N5 C67 C74 0.4(2)
C65 N5 C67 C74 -163.23(17)
C66 N5 C67 C68 -178.55(17)
C65 N5 C67 C68 17.8(3)
C74 C67 C68 C73 43.9(3)
N5 C67 C68 C73 -137.5(2)
C74 C67 C68 C69 -135.4(2)
N5 C67 C68 C69 43.3(3)
C73 C68 C69 C70 1.0(3)
C67 C68 C69 C70 -179.74(19)
C68 C69 C70 C71 -0.8(3)
C69 C70 C71 C72 0.4(3)
C70 C71 C72 C73 -0.1(3)
C71 C72 C73 C68 0.3(3)
C69 C68 C73 C72 -0.8(3)
C67 C68 C73 C72 180.00(19)
N5 C67 C74 N6 -0.3(2)
C68 C67 C74 N6 178.52(19)
N5 C67 C74 C75 175.57(19)
C68 C67 C74 C75 -5.6(4)
C67 C74 C75 C76 68.8(3)
N6 C74 C75 C76 -115.9(2)
C67 C74 C75 C80 -112.0(2)
N6 C74 C75 C80 63.3(3)
C80 C75 C76 C77 -1.3(3)
C74 C75 C76 C77 177.84(19)
C75 C76 C77 C78 0.3(3)
C76 C77 C78 C79 0.8(3)
C77 C78 C79 C80 -1.0(3)
C78 C79 C80 C75 0.0(3)
C76 C75 C80 C79 1.1(3)
C74 C75 C80 C79 -178.06(19)
N5 C66 N6 C74 0.1(2)
Ag2 C66 N6 C74 -170.99(13)
N5 C66 N6 C81 177.12(16)
Ag2 C66 N6 C81 6.0(3)
C67 C74 N6 C66 0.1(2)
C75 C74 N6 C66 -176.22(17)
C67 C74 N6 C81 -176.79(17)
C75 C74 N6 C81 6.9(3)
C66 N6 C81 C82 -93.6(2)
C74 N6 C81 C82 83.0(2)
N6 C81 C82 C83 -94.5(2)
N6 C81 C82 C87 85.3(2)
C87 C82 C83 C84 -1.7(3)
C81 C82 C83 C84 178.2(2)
C82 C83 C84 C85 0.2(4)
C83 C84 C85 C86 1.2(4)
C84 C85 C86 C87 -1.2(4)
C85 C86 C87 C82 -0.2(4)
C83 C82 C87 C86 1.7(3)
C81 C82 C87 C86 -178.1(2)
C93 C88 C89 C90 0.7(4)
C88 C89 C90 C91 -0.5(5)
C89 C90 C91 C92 0.4(5)
C90 C91 C92 C93 -0.4(5)
C89 C88 C93 C92 -0.7(4)
C89 C88 C93 C94 175.1(2)
C91 C92 C93 C88 0.5(4)
C91 C92 C93 C94 -175.4(3)
C88 C93 C94 N7 38.4(3)
C92 C93 C94 N7 -145.8(2)
C93 C94 N7 C95 -91.0(2)
C93 C94 N7 C96 87.2(2)
C96 N7 C95 N8 -1.4(2)
C94 N7 C95 N8 177.10(16)
C96 N7 C95 Ag2 167.96(14)
C94 N7 C95 Ag2 -13.6(3)
C95 N7 C96 C103 1.5(2)
C94 N7 C96 C103 -176.87(18)
C95 N7 C96 C97 -169.15(19)
C94 N7 C96 C97 12.5(3)
C103 C96 C97 C98 137.9(2)
N7 C96 C97 C98 -53.6(3)
C103 C96 C97 C102 -43.7(3)
N7 C96 C97 C102 124.9(2)
C102 C97 C98 C99 -2.2(3)
C96 C97 C98 C99 176.3(2)
C97 C98 C99 C100 1.5(4)
C98 C99 C100 C101 0.6(4)
C99 C100 C101 C102 -2.0(4)
C98 C97 C102 C101 0.7(3)
C96 C97 C102 C101 -177.8(2)
C100 C101 C102 C97 1.3(4)
N7 C96 C103 N8 -1.0(2)
C97 C96 C103 N8 169.28(19)
N7 C96 C103 C104 -178.8(2)
C97 C96 C103 C104 -8.5(4)
C96 C103 C104 C109 -76.7(3)
N8 C103 C104 C109 105.8(3)
C96 C103 C104 C105 99.7(3)
N8 C103 C104 C105 -77.8(3)
C109 C104 C105 C106 0.8(3)
C103 C104 C105 C106 -175.7(2)
C104 C105 C106 C107 -0.6(4)
C105 C106 C107 C108 0.0(4)
C106 C107 C108 C109 0.5(5)
C107 C108 C109 C104 -0.3(5)
C105 C104 C109 C108 -0.3(4)
C103 C104 C109 C108 176.1(2)
N7 C95 N8 C103 0.7(2)
Ag2 C95 N8 C103 -168.99(14)
N7 C95 N8 C110 -176.58(17)
Ag2 C95 N8 C110 13.7(3)
C96 C103 N8 C95 0.2(2)
C104 C103 N8 C95 178.16(19)
C96 C103 N8 C110 177.40(18)
C104 C103 N8 C110 -4.6(3)
C95 N8 C110 C111 82.2(2)
C103 N8 C110 C111 -94.7(2)
N8 C110 C111 C116 16.9(3)
N8 C110 C111 C112 -165.55(19)
C116 C111 C112 C113 1.7(3)
C110 C111 C112 C113 -175.9(2)
C111 C112 C113 C114 -0.9(4)
C112 C113 C114 C115 -0.7(4)
C113 C114 C115 C116 1.4(4)
C114 C115 C116 C111 -0.6(4)
C112 C111 C116 C115 -0.9(3)
C110 C111 C116 C115 176.6(2)
C120 C121 O1 C122 -177.1(3)
C121 O1 C122 C123 177.5(3)

_cod_database_fobs_code 2243144
